data_2209683
loop_
_publ_author_name
'Jun Wan'
'Xue-Mei Li'
'Zheng-Zhong Peng'
'Ping-Kai Ouyang'
'Shu-Sheng Zhang'

_publ_section_title
;
 2-(1<i>H</i>-1,2,3-Benzotriazol-1-ylmethyl)-1-(4-chlorobenzoyl)ethyl
 2,4-dichlorobenzoate
;
_journal_coeditor_code WN2029
_journal_issue 7
_journal_name_full 'Acta Crystallographica Section E'
_journal_page_first o2793
_journal_page_last o2794
_journal_paper_doi 10.1107/S1600536806020174
_journal_volume 62
_journal_year 2006
_chemical_formula_iupac 'C22 H14 Cl3 N3 O3'
_chemical_formula_moiety 'C22 H14 Cl3 N3 O3'
_chemical_formula_sum 'C22 H14 Cl3 N3 O3'
_chemical_formula_weight 474.71
_chemical_name_systematic
;
2-(1H-1,2,3-Benzotriazol-1-ylmethyl)-1-(4-chlorobenzoyl)ethyl
2,4-dichlorobenzoate
;
_space_group_IT_number 14
_symmetry_cell_setting monoclinic
_symmetry_space_group_name_Hall '-P 2ybc'
_symmetry_space_group_name_H-M 'P 1 21/c 1'
_atom_sites_solution_hydrogens geom
_atom_sites_solution_primary direct
_atom_sites_solution_secondary difmap
_audit_creation_method SHELXL-97
_cell_angle_alpha 90.00
_cell_angle_beta 100.508(4)
_cell_angle_gamma 90.00
_cell_formula_units_Z 8
_cell_length_a 11.941(3)
_cell_length_b 25.588(6)
_cell_length_c 13.780(3)
_cell_measurement_reflns_used 2689
_cell_measurement_temperature 293(2)
_cell_measurement_theta_max 20.4
_cell_measurement_theta_min 2.3
_cell_volume 4139.8(17)
_computing_cell_refinement 'SAINT (Siemens, 1996)'
_computing_data_collection 'SMART (Siemens, 1996)'
_computing_data_reduction SAINT
_computing_molecular_graphics SHELXTL
_computing_publication_material 'SHELXTL, PARST (Nardelli, 1995) and PLATON (Spek, 2003)'
_computing_structure_refinement SHELXTL
_computing_structure_solution 'SHELXTL (Sheldrick, 1997)'
_diffrn_ambient_temperature 293(2)
_diffrn_detector_area_resol_mean 8.33
_diffrn_measured_fraction_theta_full 0.990
_diffrn_measured_fraction_theta_max 0.990
_diffrn_measurement_device_type 'Siemens SMART 1000 CCD area-detector'
_diffrn_measurement_method \w
_diffrn_radiation_monochromator graphite
_diffrn_radiation_source 'fine-focus sealed tube'
_diffrn_radiation_type MoK\a
_diffrn_radiation_wavelength 0.71073
_diffrn_reflns_av_R_equivalents 0.0590
_diffrn_reflns_av_sigmaI/netI 0.0729
_diffrn_reflns_limit_h_max 14
_diffrn_reflns_limit_h_min -14
_diffrn_reflns_limit_k_max 31
_diffrn_reflns_limit_k_min -31
_diffrn_reflns_limit_l_max 9
_diffrn_reflns_limit_l_min -16
_diffrn_reflns_number 23763
_diffrn_reflns_theta_full 26.07
_diffrn_reflns_theta_max 26.07
_diffrn_reflns_theta_min 1.59
_diffrn_standards_number 0
_exptl_absorpt_coefficient_mu 0.474
_exptl_absorpt_correction_T_max 0.9586
_exptl_absorpt_correction_T_min 0.8988
_exptl_absorpt_correction_type multi-scan
_exptl_absorpt_process_details '(SADABS; Sheldrick, 1996)'
_exptl_crystal_colour colourless
_exptl_crystal_density_diffrn 1.523
_exptl_crystal_density_method 'not measured'
_exptl_crystal_description column
_exptl_crystal_F_000 1936
_exptl_crystal_size_max 0.23
_exptl_crystal_size_mid 0.12
_exptl_crystal_size_min 0.09
_refine_diff_density_max 0.279
_refine_diff_density_min -0.216
_refine_ls_extinction_method none
_refine_ls_goodness_of_fit_ref 1.008
_refine_ls_hydrogen_treatment constr
_refine_ls_matrix_type full
_refine_ls_number_parameters 559
_refine_ls_number_reflns 8117
_refine_ls_number_restraints 0
_refine_ls_restrained_S_all 1.008
_refine_ls_R_factor_all 0.1474
_refine_ls_R_factor_gt 0.0645
_refine_ls_shift/su_max 0.001
_refine_ls_shift/su_mean 0.000
_refine_ls_structure_factor_coef Fsqd
_refine_ls_weighting_details 'calc w=1/[\s^2^(Fo^2^)+(0.0597P)^2^] where P=(Fo^2^+2Fc^2^)/3'
_refine_ls_weighting_scheme calc
_refine_ls_wR_factor_gt 0.1200
_refine_ls_wR_factor_ref 0.1500
_reflns_number_gt 4005
_reflns_number_total 8117
_reflns_threshold_expression I>2\s(I)
_cod_data_source_file wn2029.cif
_cod_data_source_block I
_cod_original_cell_volume 4139.8(15)
_cod_original_sg_symbol_H-M 'P 21/c'
_cod_database_code 2209683
_cod_database_fobs_code 2209683

loop_
_symmetry_equiv_pos_as_xyz
'x, y, z'
'-x, y+1/2, -z+1/2'
'-x, -y, -z'
'x, -y-1/2, z-1/2'

loop_
_atom_site_type_symbol
_atom_site_label
_atom_site_fract_x
_atom_site_fract_y
_atom_site_fract_z
_atom_site_U_iso_or_equiv
_atom_site_adp_type
_atom_site_calc_flag
_atom_site_refinement_flags
_atom_site_occupancy
Cl Cl1 0.18883(14) -0.09101(5) 0.10526(13) 0.1282(6) Uani d . 1
Cl Cl2 0.34957(8) 0.32425(4) 0.10189(9) 0.0728(3) Uani d . 1
Cl Cl3 0.03795(10) 0.46834(4) 0.13100(9) 0.0837(4) Uani d . 1
Cl Cl4 0.30406(13) 0.79449(4) 0.31734(10) 0.1037(5) Uani d . 1
Cl Cl5 0.15323(8) 0.37051(4) 0.42508(8) 0.0700(3) Uani d . 1
Cl Cl6 0.47418(10) 0.23021(4) 0.39448(9) 0.0833(4) Uani d . 1
O O1 -0.0020(2) 0.15242(10) 0.1399(2) 0.0694(8) Uani d . 1
O O2 0.14561(19) 0.21962(9) 0.24154(18) 0.0509(6) Uani d . 1
O O3 0.2353(2) 0.22153(10) 0.1129(2) 0.0687(8) Uani d . 1
O O4 0.4989(3) 0.54943(12) 0.3965(2) 0.0934(10) Uani d . 1
O O5 0.3632(2) 0.47731(10) 0.2932(2) 0.0666(8) Uani d . 1
O O6 0.2542(3) 0.47519(11) 0.4087(2) 0.0864(10) Uani d . 1
N N1 0.0496(2) 0.14828(11) 0.3775(2) 0.0462(7) Uani d . 1
N N2 -0.0050(3) 0.10196(11) 0.3760(2) 0.0605(9) Uani d . 1
N N3 -0.1045(3) 0.10941(13) 0.3976(2) 0.0641(9) Uani d . 1
N N4 0.4568(2) 0.54481(11) 0.1501(2) 0.0491(8) Uani d . 1
N N5 0.5075(3) 0.59217(11) 0.1429(2) 0.0583(9) Uani d . 1
N N6 0.6075(3) 0.58423(13) 0.1212(2) 0.0652(9) Uani d . 1
C C1 0.2261(3) 0.06074(14) 0.1595(3) 0.0540(10) Uani d . 1
H H1A 0.2859 0.0845 0.1720 0.065 Uiso calc R 1
C C2 0.2485(3) 0.00954(15) 0.1407(3) 0.0630(11) Uani d . 1
H H2A 0.3224 -0.0010 0.1382 0.076 Uiso calc R 1
C C3 0.1612(4) -0.02578(15) 0.1257(3) 0.0674(12) Uani d . 1
C C4 0.0506(4) -0.01005(18) 0.1252(3) 0.0849(15) Uani d . 1
H H4A -0.0087 -0.0341 0.1136 0.102 Uiso calc R 1
C C5 0.0296(3) 0.04127(17) 0.1418(3) 0.0715(13) Uani d . 1
H H5A -0.0451 0.0520 0.1407 0.086 Uiso calc R 1
C C6 0.1162(3) 0.07786(14) 0.1604(3) 0.0474(9) Uani d . 1
C C7 0.0878(3) 0.13301(13) 0.1781(3) 0.0475(9) Uani d . 1
C C8 0.1714(3) 0.16467(12) 0.2522(3) 0.0479(10) Uani d . 1
H H8A 0.2491 0.1585 0.2410 0.057 Uiso calc R 1
C C9 0.1640(3) 0.14984(13) 0.3572(3) 0.0505(10) Uani d . 1
H H9A 0.1986 0.1157 0.3713 0.061 Uiso calc R 1
H H9B 0.2081 0.1747 0.4017 0.061 Uiso calc R 1
C C10 -0.0177(3) 0.18717(14) 0.4019(2) 0.0443(9) Uani d . 1
C C11 -0.1170(3) 0.16142(16) 0.4145(3) 0.0513(10) Uani d . 1
C C12 -0.2075(4) 0.18997(19) 0.4392(3) 0.0734(13) Uani d . 1
H H12A -0.2751 0.1737 0.4463 0.088 Uiso calc R 1
C C13 -0.1936(4) 0.2417(2) 0.4524(3) 0.0748(13) Uani d . 1
H H13A -0.2530 0.2613 0.4690 0.090 Uiso calc R 1
C C14 -0.0913(4) 0.26768(16) 0.4418(3) 0.0702(12) Uani d . 1
H H14A -0.0849 0.3035 0.4524 0.084 Uiso calc R 1
C C15 -0.0018(3) 0.24083(14) 0.4162(3) 0.0550(10) Uani d . 1
H H15A 0.0655 0.2574 0.4088 0.066 Uiso calc R 1
C C16 0.1829(3) 0.24369(14) 0.1659(3) 0.0480(9) Uani d . 1
C C17 0.1478(3) 0.29951(13) 0.1587(2) 0.0443(9) Uani d . 1
C C18 0.2157(3) 0.33770(14) 0.1281(2) 0.0460(9) Uani d . 1
C C19 0.1817(3) 0.38916(14) 0.1194(3) 0.0555(10) Uani d . 1
H H19A 0.2285 0.4143 0.0990 0.067 Uiso calc R 1
C C20 0.0777(3) 0.40298(14) 0.1412(3) 0.0546(10) Uani d . 1
C C21 0.0072(3) 0.36609(15) 0.1714(3) 0.0618(11) Uani d . 1
H H21A -0.0633 0.3755 0.1855 0.074 Uiso calc R 1
C C22 0.0435(3) 0.31490(14) 0.1799(3) 0.0550(10) Uani d . 1
H H22A -0.0034 0.2899 0.2007 0.066 Uiso calc R 1
C C23 0.4700(3) 0.65960(18) 0.3577(3) 0.0700(13) Uani d . 1
H H23A 0.5453 0.6483 0.3708 0.084 Uiso calc R 1
C C24 0.4469(4) 0.71155(19) 0.3493(3) 0.0778(14) Uani d . 1
H H24A 0.5061 0.7356 0.3553 0.093 Uiso calc R 1
C C25 0.3352(4) 0.72842(14) 0.3318(3) 0.0622(11) Uani d . 1
C C26 0.2473(3) 0.69359(15) 0.3251(3) 0.0635(11) Uani d . 1
H H26A 0.1724 0.7053 0.3159 0.076 Uiso calc R 1
C C27 0.2714(3) 0.64102(15) 0.3319(3) 0.0615(11) Uani d . 1
H H27A 0.2120 0.6171 0.3264 0.074 Uiso calc R 1
C C28 0.3827(3) 0.62320(15) 0.3469(3) 0.0519(10) Uani d . 1
C C29 0.4116(3) 0.56666(16) 0.3480(3) 0.0602(11) Uani d . 1
C C30 0.3334(3) 0.53129(14) 0.2762(3) 0.0567(10) Uani d . 1
H H30A 0.2545 0.5365 0.2851 0.068 Uiso calc R 1
C C31 0.3419(3) 0.54325(14) 0.1696(3) 0.0561(11) Uani d . 1
H H31A 0.2993 0.5169 0.1275 0.067 Uiso calc R 1
H H31B 0.3059 0.5767 0.1517 0.067 Uiso calc R 1
C C32 0.5269(3) 0.50557(14) 0.1315(2) 0.0453(9) Uani d . 1
C C33 0.6229(3) 0.53121(16) 0.1136(3) 0.0539(10) Uani d . 1
C C34 0.7153(3) 0.50336(19) 0.0908(3) 0.0680(12) Uani d . 1
H H34A 0.7805 0.5204 0.0795 0.082 Uiso calc R 1
C C35 0.7062(4) 0.45066(19) 0.0859(3) 0.0745(13) Uani d . 1
H H35A 0.7664 0.4311 0.0709 0.089 Uiso calc R 1
C C36 0.6073(4) 0.42477(16) 0.1030(3) 0.0725(13) Uani d . 1
H H36A 0.6035 0.3885 0.0983 0.087 Uiso calc R 1
C C37 0.5167(3) 0.45166(15) 0.1265(3) 0.0627(11) Uani d . 1
H H37A 0.4517 0.4346 0.1385 0.075 Uiso calc R 1
C C38 0.3182(3) 0.45311(15) 0.3655(3) 0.0565(10) Uani d . 1
C C39 0.3575(3) 0.39840(14) 0.3768(3) 0.0497(9) Uani d . 1
C C40 0.2895(3) 0.35862(14) 0.4027(3) 0.0478(9) Uani d . 1
C C41 0.3262(3) 0.30722(14) 0.4100(3) 0.0522(10) Uani d . 1
H H41A 0.2800 0.2812 0.4284 0.063 Uiso calc R 1
C C42 0.4318(3) 0.29507(15) 0.3898(3) 0.0566(10) Uani d . 1
C C43 0.5033(3) 0.33369(16) 0.3666(3) 0.0665(12) Uani d . 1
H H43A 0.5760 0.3256 0.3559 0.080 Uiso calc R 1
C C44 0.4645(3) 0.38449(16) 0.3597(3) 0.0651(12) Uani d . 1
H H44A 0.5120 0.4105 0.3430 0.078 Uiso calc R 1

loop_
_atom_site_aniso_label
_atom_site_aniso_U_11
_atom_site_aniso_U_22
_atom_site_aniso_U_33
_atom_site_aniso_U_12
_atom_site_aniso_U_13
_atom_site_aniso_U_23
Cl1 0.1429(13) 0.0509(8) 0.1896(16) 0.0010(8) 0.0269(11) -0.0382(9)
Cl2 0.0584(6) 0.0550(7) 0.1106(10) 0.0032(5) 0.0301(6) 0.0125(6)
Cl3 0.0913(8) 0.0437(6) 0.1139(10) 0.0169(6) 0.0129(7) 0.0040(6)
Cl4 0.1603(13) 0.0464(7) 0.1180(12) -0.0195(7) 0.0612(9) -0.0129(6)
Cl5 0.0590(6) 0.0637(7) 0.0923(9) 0.0005(5) 0.0272(6) 0.0036(6)
Cl6 0.0940(9) 0.0562(7) 0.1076(10) 0.0183(6) 0.0390(7) 0.0087(6)
O1 0.0497(16) 0.0625(18) 0.091(2) 0.0138(14) 0.0004(15) 0.0056(15)
O2 0.0566(15) 0.0340(14) 0.0667(19) 0.0031(11) 0.0238(13) 0.0063(12)
O3 0.092(2) 0.0484(17) 0.077(2) 0.0024(15) 0.0455(17) -0.0039(14)
O4 0.071(2) 0.105(3) 0.097(3) 0.0188(18) -0.0042(18) 0.0031(19)
O5 0.0702(17) 0.0469(17) 0.092(2) 0.0053(13) 0.0390(15) 0.0128(15)
O6 0.115(3) 0.066(2) 0.094(3) 0.0184(18) 0.061(2) 0.0090(17)
N1 0.0492(19) 0.0365(18) 0.054(2) -0.0014(15) 0.0122(15) 0.0031(14)
N2 0.069(2) 0.0386(19) 0.078(3) -0.0141(17) 0.0236(19) 0.0010(16)
N3 0.065(2) 0.052(2) 0.080(3) -0.0179(17) 0.0246(19) -0.0044(18)
N4 0.0463(18) 0.0381(18) 0.063(2) -0.0033(15) 0.0116(15) 0.0019(15)
N5 0.062(2) 0.041(2) 0.074(3) -0.0107(16) 0.0174(18) -0.0034(16)
N6 0.057(2) 0.058(2) 0.084(3) -0.0144(17) 0.0220(19) -0.0084(18)
C1 0.046(2) 0.052(3) 0.061(3) -0.0015(18) 0.0017(19) -0.0048(19)
C2 0.058(3) 0.049(3) 0.080(3) 0.004(2) 0.007(2) -0.009(2)
C3 0.086(3) 0.039(2) 0.076(3) 0.000(2) 0.012(2) -0.013(2)
C4 0.082(3) 0.063(3) 0.114(4) -0.025(3) 0.029(3) -0.019(3)
C5 0.058(3) 0.064(3) 0.096(4) -0.007(2) 0.025(2) -0.015(2)
C6 0.050(2) 0.044(2) 0.047(2) -0.0018(18) 0.0073(18) 0.0045(17)
C7 0.047(2) 0.041(2) 0.058(3) 0.0034(18) 0.0170(19) 0.0090(18)
C8 0.045(2) 0.034(2) 0.067(3) 0.0037(16) 0.0175(19) 0.0059(18)
C9 0.043(2) 0.042(2) 0.067(3) 0.0045(16) 0.0090(19) 0.0053(19)
C10 0.044(2) 0.045(2) 0.043(2) 0.0016(18) 0.0050(17) 0.0004(17)
C11 0.050(2) 0.062(3) 0.044(3) -0.005(2) 0.0160(18) -0.0004(19)
C12 0.062(3) 0.090(4) 0.075(3) -0.007(3) 0.029(2) -0.006(3)
C13 0.069(3) 0.086(4) 0.075(3) 0.021(3) 0.029(2) -0.006(3)
C14 0.093(3) 0.051(3) 0.067(3) 0.009(3) 0.016(3) -0.001(2)
C15 0.056(2) 0.047(3) 0.063(3) 0.003(2) 0.014(2) -0.0036(19)
C16 0.050(2) 0.043(2) 0.053(3) -0.0064(18) 0.014(2) -0.0048(19)
C17 0.055(2) 0.038(2) 0.039(2) -0.0018(18) 0.0047(18) -0.0010(16)
C18 0.050(2) 0.043(2) 0.044(2) -0.0028(18) 0.0073(18) -0.0002(17)
C19 0.059(3) 0.043(2) 0.062(3) -0.0015(19) 0.006(2) 0.0104(19)
C20 0.065(3) 0.040(2) 0.054(3) 0.009(2) -0.002(2) 0.0006(18)
C21 0.058(3) 0.056(3) 0.073(3) 0.011(2) 0.015(2) 0.006(2)
C22 0.059(3) 0.045(2) 0.064(3) -0.0024(19) 0.017(2) 0.0046(19)
C23 0.058(3) 0.072(3) 0.080(3) -0.022(2) 0.012(2) -0.019(2)
C24 0.075(3) 0.075(3) 0.091(4) -0.039(3) 0.035(3) -0.025(3)
C25 0.090(3) 0.041(2) 0.060(3) -0.015(2) 0.027(2) -0.0097(19)
C26 0.063(3) 0.050(3) 0.079(3) -0.005(2) 0.018(2) -0.012(2)
C27 0.058(3) 0.044(2) 0.083(3) -0.014(2) 0.014(2) -0.004(2)
C28 0.049(2) 0.057(3) 0.051(3) -0.008(2) 0.0139(18) -0.0045(19)
C29 0.055(3) 0.063(3) 0.065(3) 0.001(2) 0.017(2) 0.004(2)
C30 0.051(2) 0.042(2) 0.081(3) 0.0018(18) 0.023(2) 0.007(2)
C31 0.049(2) 0.045(2) 0.074(3) 0.0017(18) 0.013(2) 0.001(2)
C32 0.039(2) 0.046(2) 0.049(3) -0.0022(18) 0.0038(17) 0.0010(18)
C33 0.051(2) 0.056(3) 0.054(3) -0.001(2) 0.0060(19) -0.0037(19)
C34 0.051(3) 0.083(4) 0.071(3) -0.001(2) 0.014(2) -0.010(2)
C35 0.060(3) 0.085(4) 0.079(3) 0.023(3) 0.013(2) -0.004(3)
C36 0.083(3) 0.049(3) 0.084(4) 0.019(2) 0.012(3) 0.004(2)
C37 0.062(3) 0.045(3) 0.079(3) -0.001(2) 0.008(2) 0.005(2)
C38 0.065(3) 0.049(3) 0.061(3) -0.003(2) 0.027(2) -0.001(2)
C39 0.052(2) 0.050(3) 0.050(3) -0.0001(19) 0.0161(19) -0.0012(18)
C40 0.051(2) 0.050(2) 0.044(2) -0.0022(19) 0.0121(17) -0.0022(18)
C41 0.057(2) 0.048(3) 0.053(3) -0.0071(19) 0.0153(19) 0.0030(19)
C42 0.069(3) 0.052(3) 0.053(3) 0.005(2) 0.020(2) 0.0054(19)
C43 0.062(3) 0.063(3) 0.083(3) 0.012(2) 0.034(2) 0.017(2)
C44 0.062(3) 0.061(3) 0.079(3) -0.005(2) 0.030(2) 0.013(2)

loop_
_atom_type_symbol
_atom_type_description
_atom_type_scat_dispersion_real
_atom_type_scat_dispersion_imag
_atom_type_scat_source
C C 0.0033 0.0016 'International Tables Vol C Tables 4.2.6.8 and 6.1.1.4'
H H 0.0000 0.0000 'International Tables Vol C Tables 4.2.6.8 and 6.1.1.4'
N N 0.0061 0.0033 'International Tables Vol C Tables 4.2.6.8 and 6.1.1.4'
O O 0.0106 0.0060 'International Tables Vol C Tables 4.2.6.8 and 6.1.1.4'
Cl Cl 0.1484 0.1585 'International Tables Vol C Tables 4.2.6.8 and 6.1.1.4'

loop_
_geom_angle_atom_site_label_1
_geom_angle_atom_site_label_2
_geom_angle_atom_site_label_3
_geom_angle
C16 O2 C8 115.3(3)
C38 O5 C30 115.9(3)
N2 N1 C10 109.9(3)
N2 N1 C9 119.5(3)
C10 N1 C9 130.6(3)
N3 N2 N1 109.2(3)
N2 N3 C11 108.5(3)
C32 N4 N5 110.1(3)
C32 N4 C31 130.7(3)
N5 N4 C31 119.1(3)
N6 N5 N4 108.5(3)
N5 N6 C33 108.2(3)
C2 C1 C6 121.5(4)
C2 C1 H1A 119.3
C6 C1 H1A 119.3
C3 C2 C1 119.4(4)
C3 C2 H2A 120.3
C1 C2 H2A 120.3
C2 C3 C4 120.7(4)
C2 C3 Cl1 119.9(3)
C4 C3 Cl1 119.3(3)
C5 C4 C3 119.1(4)
C5 C4 H4A 120.5
C3 C4 H4A 120.5
C4 C5 C6 121.8(4)
C4 C5 H5A 119.1
C6 C5 H5A 119.1
C5 C6 C1 117.5(4)
C5 C6 C7 119.2(3)
C1 C6 C7 123.3(3)
O1 C7 C6 122.0(3)
O1 C7 C8 119.5(3)
C6 C7 C8 118.3(3)
O2 C8 C9 107.0(3)
O2 C8 C7 110.4(3)
C9 C8 C7 111.2(3)
O2 C8 H8A 109.4
C9 C8 H8A 109.4
C7 C8 H8A 109.4
N1 C9 C8 114.5(3)
N1 C9 H9A 108.6
C8 C9 H9A 108.6
N1 C9 H9B 108.6
C8 C9 H9B 108.6
H9A C9 H9B 107.6
N1 C10 C15 133.2(3)
N1 C10 C11 103.9(3)
C15 C10 C11 122.9(3)
N3 C11 C10 108.5(3)
N3 C11 C12 131.8(4)
C10 C11 C12 119.8(4)
C13 C12 C11 117.8(4)
C13 C12 H12A 121.1
C11 C12 H12A 121.1
C12 C13 C14 122.3(4)
C12 C13 H13A 118.9
C14 C13 H13A 118.9
C15 C14 C13 121.2(4)
C15 C14 H14A 119.4
C13 C14 H14A 119.4
C14 C15 C10 116.0(4)
C14 C15 H15A 122.0
C10 C15 H15A 122.0
O3 C16 O2 122.7(4)
O3 C16 C17 126.2(4)
O2 C16 C17 111.1(3)
C18 C17 C22 117.5(3)
C18 C17 C16 121.7(3)
C22 C17 C16 120.8(3)
C19 C18 C17 121.4(3)
C19 C18 Cl2 116.1(3)
C17 C18 Cl2 122.4(3)
C20 C19 C18 119.4(4)
C20 C19 H19A 120.3
C18 C19 H19A 120.3
C19 C20 C21 121.0(3)
C19 C20 Cl3 118.3(3)
C21 C20 Cl3 120.7(3)
C22 C21 C20 118.5(4)
C22 C21 H21A 120.8
C20 C21 H21A 120.8
C21 C22 C17 122.2(4)
C21 C22 H22A 118.9
C17 C22 H22A 118.9
C24 C23 C28 120.8(4)
C24 C23 H23A 119.6
C28 C23 H23A 119.6
C23 C24 C25 119.7(4)
C23 C24 H24A 120.2
C25 C24 H24A 120.2
C26 C25 C24 120.9(4)
C26 C25 Cl4 118.8(4)
C24 C25 Cl4 120.3(3)
C25 C26 C27 119.0(4)
C25 C26 H26A 120.5
C27 C26 H26A 120.5
C26 C27 C28 121.0(4)
C26 C27 H27A 119.5
C28 C27 H27A 119.5
C27 C28 C23 118.5(4)
C27 C28 C29 122.5(3)
C23 C28 C29 118.9(4)
O4 C29 C28 122.2(4)
O4 C29 C30 120.3(4)
C28 C29 C30 117.2(3)
O5 C30 C31 107.0(3)
O5 C30 C29 111.1(3)
C31 C30 C29 111.4(3)
O5 C30 H30A 109.1
C31 C30 H30A 109.1
C29 C30 H30A 109.1
N4 C31 C30 114.7(3)
N4 C31 H31A 108.6
C30 C31 H31A 108.6
N4 C31 H31B 108.6
C30 C31 H31B 108.6
H31A C31 H31B 107.6
N4 C32 C33 104.0(3)
N4 C32 C37 133.7(3)
C33 C32 C37 122.2(4)
N6 C33 C32 109.2(3)
N6 C33 C34 130.0(4)
C32 C33 C34 120.9(4)
C35 C34 C33 117.4(4)
C35 C34 H34A 121.3
C33 C34 H34A 121.3
C34 C35 C36 121.4(4)
C34 C35 H35A 119.3
C36 C35 H35A 119.3
C37 C36 C35 121.7(4)
C37 C36 H36A 119.2
C35 C36 H36A 119.2
C36 C37 C32 116.4(4)
C36 C37 H37A 121.8
C32 C37 H37A 121.8
O6 C38 O5 121.5(4)
O6 C38 C39 128.0(4)
O5 C38 C39 110.4(3)
C44 C39 C40 117.1(3)
C44 C39 C38 120.7(3)
C40 C39 C38 122.2(3)
C41 C40 C39 121.5(3)
C41 C40 Cl5 116.6(3)
C39 C40 Cl5 121.9(3)
C42 C41 C40 119.4(3)
C42 C41 H41A 120.3
C40 C41 H41A 120.3
C41 C42 C43 120.9(4)
C41 C42 Cl6 118.8(3)
C43 C42 Cl6 120.3(3)
C44 C43 C42 118.5(4)
C44 C43 H43A 120.8
C42 C43 H43A 120.8
C43 C44 C39 122.6(4)
C43 C44 H44A 118.7
C39 C44 H44A 118.7

loop_
_geom_bond_atom_site_label_1
_geom_bond_atom_site_label_2
_geom_bond_distance
_geom_bond_publ_flag
Cl1 C3 1.734(4) yes
Cl2 C18 1.736(4) yes
Cl3 C20 1.737(4) yes
Cl4 C25 1.735(4) yes
Cl5 C40 1.737(4) yes
Cl6 C42 1.733(4) yes
O1 C7 1.211(4) yes
O2 C16 1.354(4) yes
O2 C8 1.441(4) yes
O3 C16 1.189(4) yes
O4 C29 1.214(4) yes
O5 C38 1.364(4) yes
O5 C30 1.435(4) yes
O6 C38 1.194(4) yes
N1 N2 1.351(4) ?
N1 C10 1.359(4) ?
N1 C9 1.444(4) ?
N2 N3 1.290(4) ?
N3 C11 1.364(4) ?
N4 C32 1.362(4) ?
N4 N5 1.367(4) ?
N4 C31 1.446(4) ?
N5 N6 1.299(4) ?
N6 C33 1.376(5) ?
C1 C2 1.371(5) ?
C1 C6 1.385(5) ?
C1 H1A 0.9300 ?
C2 C3 1.367(5) ?
C2 H2A 0.9300 ?
C3 C4 1.379(5) ?
C4 C5 1.364(5) ?
C4 H4A 0.9300 ?
C5 C6 1.384(5) ?
C5 H5A 0.9300 ?
C6 C7 1.482(5) ?
C7 C8 1.525(5) ?
C8 C9 1.514(5) ?
C8 H8A 0.9800 ?
C9 H9A 0.9700 ?
C9 H9B 0.9700 ?
C10 C15 1.395(5) ?
C10 C11 1.396(5) ?
C11 C12 1.396(5) ?
C12 C13 1.343(5) ?
C12 H12A 0.9300 ?
C13 C14 1.421(6) ?
C13 H13A 0.9300 ?
C14 C15 1.369(5) ?
C14 H14A 0.9300 ?
C15 H15A 0.9300 ?
C16 C17 1.487(5) ?
C17 C18 1.384(4) ?
C17 C22 1.387(5) ?
C18 C19 1.377(5) ?
C19 C20 1.375(5) ?
C19 H19A 0.9300 ?
C20 C21 1.379(5) ?
C21 C22 1.378(5) ?
C21 H21A 0.9300 ?
C22 H22A 0.9300 ?
C23 C24 1.358(6) ?
C23 C28 1.386(5) ?
C23 H23A 0.9300 ?
C24 C25 1.381(5) ?
C24 H24A 0.9300 ?
C25 C26 1.367(5) ?
C26 C27 1.375(5) ?
C26 H26A 0.9300 ?
C27 C28 1.384(5) ?
C27 H27A 0.9300 ?
C28 C29 1.487(5) ?
C29 C30 1.527(5) ?
C30 C31 1.522(5) ?
C30 H30A 0.9800 ?
C31 H31A 0.9700 ?
C31 H31B 0.9700 ?
C32 C33 1.381(5) ?
C32 C37 1.386(5) ?
C33 C34 1.396(5) ?
C34 C35 1.354(5) ?
C34 H34A 0.9300 ?
C35 C36 1.411(6) ?
C35 H35A 0.9300 ?
C36 C37 1.370(5) ?
C36 H36A 0.9300 ?
C37 H37A 0.9300 ?
C38 C39 1.476(5) ?
C39 C44 1.388(5) ?
C39 C40 1.389(5) ?
C40 C41 1.384(5) ?
C41 C42 1.375(5) ?
C41 H41A 0.9300 ?
C42 C43 1.381(5) ?
C43 C44 1.378(5) ?
C43 H43A 0.9300 ?
C44 H44A 0.9300 ?

loop_
_geom_hbond_atom_site_label_D
_geom_hbond_atom_site_label_H
_geom_hbond_atom_site_label_A
_geom_hbond_site_symmetry_A
_geom_hbond_distance_DH
_geom_hbond_distance_HA
_geom_hbond_distance_DA
_geom_hbond_angle_DHA
_geom_hbond_publ_flag
C9 H9A N6 2_645 0.97 2.43 3.171(5) 132 yes
C31 H31B N3 2_555 0.97 2.52 3.287(5) 136 yes
C36 H36A Cl4 2_645 0.93 2.81 3.608(4) 144 yes

loop_
_geom_torsion_atom_site_label_1
_geom_torsion_atom_site_label_2
_geom_torsion_atom_site_label_3
_geom_torsion_atom_site_label_4
_geom_torsion
C10 N1 N2 N3 0.5(4)
C9 N1 N2 N3 179.0(3)
N1 N2 N3 C11 -0.4(4)
C32 N4 N5 N6 -0.6(4)
C31 N4 N5 N6 -177.3(3)
N4 N5 N6 C33 0.3(4)
C6 C1 C2 C3 -2.2(6)
C1 C2 C3 C4 2.8(7)
C1 C2 C3 Cl1 -178.2(3)
C2 C3 C4 C5 -1.3(7)
Cl1 C3 C4 C5 179.6(3)
C3 C4 C5 C6 -0.8(7)
C4 C5 C6 C1 1.3(6)
C4 C5 C6 C7 -179.9(4)
C2 C1 C6 C5 0.2(6)
C2 C1 C6 C7 -178.5(3)
C5 C6 C7 O1 -31.0(5)
C1 C6 C7 O1 147.7(4)
C5 C6 C7 C8 144.8(4)
C1 C6 C7 C8 -36.5(5)
C16 O2 C8 C9 159.5(3)
C16 O2 C8 C7 -79.4(3)
O1 C7 C8 O2 -18.8(5)
C6 C7 C8 O2 165.3(3)
O1 C7 C8 C9 99.9(4)
C6 C7 C8 C9 -76.1(4)
N2 N1 C9 C8 98.2(4)
C10 N1 C9 C8 -83.6(4)
O2 C8 C9 N1 72.1(3)
C7 C8 C9 N1 -48.5(4)
N2 N1 C10 C15 178.0(4)
C9 N1 C10 C15 -0.4(6)
N2 N1 C10 C11 -0.3(4)
C9 N1 C10 C11 -178.6(3)
N2 N3 C11 C10 0.2(4)
N2 N3 C11 C12 179.3(4)
N1 C10 C11 N3 0.1(4)
C15 C10 C11 N3 -178.4(3)
N1 C10 C11 C12 -179.2(3)
C15 C10 C11 C12 2.3(6)
N3 C11 C12 C13 179.3(4)
C10 C11 C12 C13 -1.6(6)
C11 C12 C13 C14 0.1(6)
C12 C13 C14 C15 0.8(7)
C13 C14 C15 C10 -0.3(6)
N1 C10 C15 C14 -179.3(4)
C11 C10 C15 C14 -1.3(5)
C8 O2 C16 O3 -1.5(5)
C8 O2 C16 C17 177.6(3)
O3 C16 C17 C18 -34.8(5)
O2 C16 C17 C18 146.2(3)
O3 C16 C17 C22 143.4(4)
O2 C16 C17 C22 -35.7(4)
C22 C17 C18 C19 0.3(5)
C16 C17 C18 C19 178.5(3)
C22 C17 C18 Cl2 178.5(3)
C16 C17 C18 Cl2 -3.3(5)
C17 C18 C19 C20 -0.2(5)
Cl2 C18 C19 C20 -178.5(3)
C18 C19 C20 C21 -0.2(6)
C18 C19 C20 Cl3 179.2(3)
C19 C20 C21 C22 0.5(6)
Cl3 C20 C21 C22 -178.9(3)
C20 C21 C22 C17 -0.4(6)
C18 C17 C22 C21 0.1(5)
C16 C17 C22 C21 -178.2(3)
C28 C23 C24 C25 1.3(6)
C23 C24 C25 C26 1.5(6)
C23 C24 C25 Cl4 -178.1(3)
C24 C25 C26 C27 -2.6(6)
Cl4 C25 C26 C27 177.0(3)
C25 C26 C27 C28 0.9(6)
C26 C27 C28 C23 1.8(6)
C26 C27 C28 C29 -175.8(4)
C24 C23 C28 C27 -3.0(6)
C24 C23 C28 C29 174.7(4)
C27 C28 C29 O4 -150.3(4)
C23 C28 C29 O4 32.1(6)
C27 C28 C29 C30 36.4(5)
C23 C28 C29 C30 -141.2(4)
C38 O5 C30 C31 -154.0(3)
C38 O5 C30 C29 84.2(4)
O4 C29 C30 O5 13.4(5)
C28 C29 C30 O5 -173.2(3)
O4 C29 C30 C31 -105.8(4)
C28 C29 C30 C31 67.6(4)
C32 N4 C31 C30 82.8(4)
N5 N4 C31 C30 -101.2(4)
O5 C30 C31 N4 -71.1(4)
C29 C30 C31 N4 50.5(4)
N5 N4 C32 C33 0.6(4)
C31 N4 C32 C33 176.9(3)
N5 N4 C32 C37 -178.0(4)
C31 N4 C32 C37 -1.7(7)
N5 N6 C33 C32 0.1(4)
N5 N6 C33 C34 179.3(4)
N4 C32 C33 N6 -0.4(4)
C37 C32 C33 N6 178.4(3)
N4 C32 C33 C34 -179.7(3)
C37 C32 C33 C34 -0.9(6)
N6 C33 C34 C35 -178.3(4)
C32 C33 C34 C35 0.8(6)
C33 C34 C35 C36 0.1(6)
C34 C35 C36 C37 -0.8(7)
C35 C36 C37 C32 0.7(6)
N4 C32 C37 C36 178.5(4)
C33 C32 C37 C36 0.1(5)
C30 O5 C38 O6 3.0(6)
C30 O5 C38 C39 -178.7(3)
O6 C38 C39 C44 -149.7(4)
O5 C38 C39 C44 32.1(5)
O6 C38 C39 C40 31.6(6)
O5 C38 C39 C40 -146.5(3)
C44 C39 C40 C41 -0.7(5)
C38 C39 C40 C41 177.9(3)
C44 C39 C40 Cl5 -179.4(3)
C38 C39 C40 Cl5 -0.8(5)
C39 C40 C41 C42 -1.0(5)
Cl5 C40 C41 C42 177.8(3)
C40 C41 C42 C43 2.9(6)
C40 C41 C42 Cl6 -177.4(3)
C41 C42 C43 C44 -2.9(6)
Cl6 C42 C43 C44 177.4(3)
C42 C43 C44 C39 1.1(6)
C40 C39 C44 C43 0.7(6)
C38 C39 C44 C43 -178.0(4)
